data_7045136
loop_
_publ_author_name
'Berezin, Alexey S.'
'Vinogradova, Katerina A.'
'Nadolinny, Vladimir A.'
'Sukhikh, Taisiya S.'
'Krivopalov, Viktor P.'
'Nikolaenkova, Elena B.'
'Bushuev, Mark B.'

_publ_section_title
;
 Temperature- and excitation wavelength-dependent emission in a
 manganese(ii) complex.
;
_journal_issue 5
_journal_name_full 'Dalton transactions (Cambridge, England : 2003)'
_journal_page_first 1657
_journal_page_last 1665
_journal_paper_doi 10.1039/c7dt04535b
_journal_volume 47
_journal_year 2018
_chemical_formula_moiety 'C48 H46 Cl2 Mn N10, C2 H6 O, H2 O'
_chemical_formula_sum 'C50 H54 Cl2 Mn N10 O2'
_chemical_formula_weight 952.87
_space_group_crystal_system monoclinic
_space_group_IT_number 14
_space_group_name_Hall '-P 2yn'
_space_group_name_H-M_alt 'P 1 21/n 1'
_symmetry_space_group_name_Hall '-P 2yn'
_symmetry_space_group_name_H-M 'P 1 21/n 1'
_atom_sites_solution_hydrogens geom
_atom_sites_solution_primary direct
_audit_creation_date 2017-06-27
_audit_creation_method
;
Olex2 1.2
(compiled 2017.03.28 svn.r3405 for OlexSys, GUI svn.r5337)
;
_audit_update_record
;
2017-12-18 deposited with the CCDC.
2017-12-19 downloaded from the CCDC.
;
_cell_angle_alpha 90
_cell_angle_beta 101.5090(10)
_cell_angle_gamma 90
_cell_formula_units_Z 4
_cell_length_a 11.6451(3)
_cell_length_b 17.7149(5)
_cell_length_c 23.7054(7)
_cell_measurement_reflns_used 7183
_cell_measurement_temperature 150
_cell_measurement_theta_max 23.43
_cell_measurement_theta_min 2.30
_cell_volume 4791.9(2)
_computing_molecular_graphics 'Olex2 (Dolomanov et al., 2009)'
_computing_publication_material 'Olex2 (Dolomanov et al., 2009)'
_computing_structure_refinement 'ShelXL (Sheldrick, 2015)'
_computing_structure_solution 'XS (Sheldrick, 2008)'
_diffrn_ambient_temperature 150
_diffrn_measured_fraction_theta_full 0.999
_diffrn_measured_fraction_theta_max 0.999
_diffrn_measurement_device_type 'CCD area detector'
_diffrn_measurement_method 'phi and omega scans'
_diffrn_radiation_monochromator graphite
_diffrn_radiation_type MoK\a
_diffrn_radiation_wavelength 0.71073
_diffrn_reflns_av_R_equivalents 0.0831
_diffrn_reflns_av_unetI/netI 0.0666
_diffrn_reflns_Laue_measured_fraction_full 0.999
_diffrn_reflns_Laue_measured_fraction_max 0.999
_diffrn_reflns_limit_h_max 14
_diffrn_reflns_limit_h_min -14
_diffrn_reflns_limit_k_max 21
_diffrn_reflns_limit_k_min -21
_diffrn_reflns_limit_l_max 28
_diffrn_reflns_limit_l_min -28
_diffrn_reflns_number 59487
_diffrn_reflns_point_group_measured_fraction_full 0.999
_diffrn_reflns_point_group_measured_fraction_max 0.999
_diffrn_reflns_theta_full 25.689
_diffrn_reflns_theta_max 25.689
_diffrn_reflns_theta_min 1.446
_exptl_absorpt_coefficient_mu 0.438
_exptl_absorpt_correction_T_max 0.7453
_exptl_absorpt_correction_T_min 0.5896
_exptl_absorpt_correction_type multi-scan
_exptl_absorpt_process_details
'SADABS-2012/1 (Bruker,2012) was used for absorption correction. wR2(int) was 0.0749 before and 0.0632 after correction. The Ratio of minimum to maximum transmission is 0.7911. The \l/2 correction factor is 0.0015.'
_exptl_crystal_colour colourless
_exptl_crystal_colour_primary colourless
_exptl_crystal_density_diffrn 1.317
_exptl_crystal_description plate
_exptl_crystal_F_000 1984
_exptl_crystal_size_max 0.2
_exptl_crystal_size_mid 0.2
_exptl_crystal_size_min 0.05
_refine_diff_density_max 0.798
_refine_diff_density_min -0.508
_refine_diff_density_rms 0.080
_refine_ls_extinction_method none
_refine_ls_goodness_of_fit_ref 1.024
_refine_ls_hydrogen_treatment constr
_refine_ls_matrix_type full
_refine_ls_number_parameters 582
_refine_ls_number_reflns 9107
_refine_ls_number_restraints 4
_refine_ls_restrained_S_all 1.034
_refine_ls_R_factor_all 0.1062
_refine_ls_R_factor_gt 0.0582
_refine_ls_shift/su_max 0.001
_refine_ls_shift/su_mean 0.000
_refine_ls_structure_factor_coef Fsqd
_refine_ls_weighting_details 'w=1/[\s^2^(Fo^2^)+(0.0700P)^2^+4.4330P] where P=(Fo^2^+2Fc^2^)/3'
_refine_ls_weighting_scheme calc
_refine_ls_wR_factor_gt 0.1331
_refine_ls_wR_factor_ref 0.1563
_reflns_Friedel_coverage 0.000
_reflns_number_gt 5862
_reflns_number_total 9107
_reflns_threshold_expression 'I > 2\s(I)'
_cod_data_source_file c7dt04535b2.cif
_cod_data_source_block mbb159
_cod_depositor_comments 'Adding full bibliography for 7045136--7045137.cif.'
_cod_database_code 7045136
_shelx_shelxl_version_number 2014/7
_shelx_space_group_comment
;
The symmetry employed for this shelxl refinement is uniquely defined
by the following loop, which should always be used as a source of
symmetry information in preference to the above space-group names.
They are only intended as comments.
;
_olex2_refinement_description
;
1. Fixed Uiso
 At 1.2 times of:
  All C(H) groups, All C(H,H) groups
 At 1.5 times of:
  All C(H,H,H) groups
2. Restrained distances
 C2E-C1E = O1E-C1E = C3E-C4E = O2E-C3E
 1.45 with sigma of 0.02
3. Uiso/Uaniso restraints and constraints
Uiso(O2E) = Uiso(O1E)
Uiso(C3E) = Uiso(C1E)
Uiso(C2E) = Uiso(C4E)
Uiso(O2W) = Uiso(O1W)
4. Others
 Sof(O1E)=Sof(C1E)=Sof(H1EA)=Sof(H1EB)=Sof(C2E)=Sof(H2EA)=Sof(H2EB)=Sof(H2EC)=
 1-FVAR(1)
 Sof(O2E)=Sof(C3E)=Sof(H3EA)=Sof(H3EB)=Sof(C4E)=Sof(H4EA)=Sof(H4EB)=Sof(H4EC)=
 FVAR(1)
 Sof(O2W)=1-FVAR(2)
 Sof(O1W)=FVAR(2)
5.a Secondary CH2 refined with riding coordinates:
 C161(H16A,H16B), C162(H16C,H16D), C163(H16E,H16F), C164(H16G,H16H), C165(H16I,
 H16J), C261(H26A,H26B), C262(H26C,H26D), C263(H26E,H26F), C264(H26G,H26H),
 C265(H26I,H26J), C3E(H3EA,H3EB), C1E(H1EA,H1EB)
5.b Aromatic/amide H refined with riding coordinates:
 C12(H12), C15(H15), C22(H22), C25(H25), C27(H27), C43(H43), C112(H112),
 C113(H113), C114(H114), C115(H115), C116(H116), C132(H132), C133(H133),
 C134(H134), C135(H135), C136(H136), C212(H212), C213(H213), C214(H214),
 C215(H215), C216(H216), C232(H232), C233(H233), C234(H234), C235(H235),
 C236(H236)
5.c Idealised Me refined as rotating group:
 C4E(H4EA,H4EB,H4EC), C2E(H2EA,H2EB,H2EC)
;
_olex2_submission_special_instructions 'No special instructions were received'

loop_
_space_group_symop_operation_xyz
'x, y, z'
'-x+1/2, y+1/2, -z+1/2'
'-x, -y, -z'
'x-1/2, -y-1/2, z-1/2'

loop_
_atom_site_label
_atom_site_type_symbol
_atom_site_fract_x
_atom_site_fract_y
_atom_site_fract_z
_atom_site_U_iso_or_equiv
_atom_site_adp_type
_atom_site_occupancy
_atom_site_site_symmetry_order
_atom_site_calc_flag
_atom_site_refinement_flags_posn
_atom_site_refinement_flags_occupancy
_atom_site_disorder_assembly
_atom_site_disorder_group
Mn1 Mn 0.72516(5) 0.25663(3) 0.01008(2) 0.03085(16) Uani 1 1 d . . . .
Cl1 Cl 0.77381(9) 0.30135(5) 0.11040(4) 0.0425(3) Uani 1 1 d . . . .
Cl2 Cl 0.89740(7) 0.17692(5) 0.01017(4) 0.0380(2) Uani 1 1 d . . . .
N11 N 0.5700(3) 0.35644(16) -0.01180(12) 0.0329(7) Uani 1 1 d . . . .
N12 N 0.5985(3) 0.40296(16) -0.05333(12) 0.0333(7) Uani 1 1 d . . . .
N13 N 0.7873(3) 0.35340(17) -0.03279(13) 0.0384(7) Uani 1 1 d . . . .
N14 N 0.9531(3) 0.4198(2) -0.05299(17) 0.0570(10) Uani 1 1 d . . . .
N15 N 0.9343(3) 0.53519(19) -0.09874(15) 0.0523(9) Uani 1 1 d . . . .
N21 N 0.6101(2) 0.20418(15) -0.07716(12) 0.0287(6) Uani 1 1 d . . . .
N22 N 0.5105(2) 0.17091(16) -0.06525(11) 0.0275(6) Uani 1 1 d . . . .
N23 N 0.6067(2) 0.16922(15) 0.03021(12) 0.0277(6) Uani 1 1 d . . . .
N24 N 0.5501(2) 0.08938(16) 0.10092(12) 0.0299(7) Uani 1 1 d . . . .
N25 N 0.3907(2) 0.01014(15) 0.07903(11) 0.0282(6) Uani 1 1 d . . . .
C11 C 0.4545(3) 0.3664(2) -0.01551(16) 0.0352(9) Uani 1 1 d . . . .
C12 C 0.4098(3) 0.4179(2) -0.05942(16) 0.0401(9) Uani 1 1 d . . . .
H12 H 0.3308 0.4344 -0.0701 0.048 Uiso 1 1 calc R . . .
C13 C 0.5011(3) 0.4399(2) -0.08389(15) 0.0355(9) Uani 1 1 d . . . .
C14 C 0.7193(3) 0.4127(2) -0.05379(15) 0.0340(8) Uani 1 1 d . . . .
C15 C 0.7632(4) 0.4767(2) -0.07339(16) 0.0400(9) Uani 1 1 d . . . .
H15 H 0.7143 0.5191 -0.0851 0.048 Uiso 1 1 calc R . . .
C16 C 0.8828(4) 0.4782(2) -0.07579(17) 0.0447(10) Uani 1 1 d . . . .
C21 C 0.5857(3) 0.21733(19) -0.13357(14) 0.0287(8) Uani 1 1 d . . . .
C22 C 0.4702(3) 0.1943(2) -0.15828(15) 0.0328(8) Uani 1 1 d . . . .
H22 H 0.4322 0.1986 -0.1975 0.039 Uiso 1 1 calc R . . .
C23 C 0.4243(3) 0.16460(19) -0.11433(14) 0.0292(8) Uani 1 1 d . . . .
C24 C 0.5173(3) 0.14086(18) -0.00934(13) 0.0243(7) Uani 1 1 d . . . .
C25 C 0.4429(3) 0.08720(19) 0.00372(14) 0.0268(7) Uani 1 1 d . . . .
H25 H 0.3820 0.0671 -0.0250 0.032 Uiso 1 1 calc R . . .
C26 C 0.4593(3) 0.06267(18) 0.06100(14) 0.0256(7) Uani 1 1 d . . . .
C27 C 0.6175(3) 0.1397(2) 0.08290(15) 0.0318(8) Uani 1 1 d . . . .
H27 H 0.6821 0.1572 0.1108 0.038 Uiso 1 1 calc R . . .
C43 C 0.9010(4) 0.3629(2) -0.0325(2) 0.0539(12) Uani 1 1 d . . . .
H43 H 0.9512 0.3234 -0.0153 0.065 Uiso 1 1 calc R . . .
C111 C 0.3897(3) 0.3261(2) 0.02283(16) 0.0366(9) Uani 1 1 d . . . .
C112 C 0.2668(4) 0.3213(3) 0.00804(19) 0.0508(11) Uani 1 1 d . . . .
H112 H 0.2255 0.3460 -0.0255 0.061 Uiso 1 1 calc R . . .
C113 C 0.2061(4) 0.2807(3) 0.0423(2) 0.0580(12) Uani 1 1 d . . . .
H113 H 0.1233 0.2766 0.0313 0.070 Uiso 1 1 calc R . . .
C114 C 0.2632(4) 0.2460(2) 0.0920(2) 0.0524(11) Uani 1 1 d . . . .
H114 H 0.2206 0.2177 0.1150 0.063 Uiso 1 1 calc R . . .
C115 C 0.3837(3) 0.2531(2) 0.10797(18) 0.0434(10) Uani 1 1 d . . . .
H115 H 0.4238 0.2309 0.1429 0.052 Uiso 1 1 calc R . . .
C116 C 0.4466(3) 0.2924(2) 0.07350(16) 0.0384(9) Uani 1 1 d . . . .
H116 H 0.5294 0.2963 0.0847 0.046 Uiso 1 1 calc R . . .
C131 C 0.4983(3) 0.4872(2) -0.13548(15) 0.0392(9) Uani 1 1 d . . . .
C132 C 0.4288(4) 0.5521(2) -0.14202(17) 0.0431(10) Uani 1 1 d . . . .
H132 H 0.3887 0.5666 -0.1126 0.052 Uiso 1 1 calc R . . .
C133 C 0.4187(4) 0.5951(2) -0.19116(18) 0.0549(12) Uani 1 1 d . . . .
H133 H 0.3715 0.6393 -0.1955 0.066 Uiso 1 1 calc R . . .
C134 C 0.4762(5) 0.5744(3) -0.23391(18) 0.0613(13) Uani 1 1 d . . . .
H134 H 0.4698 0.6048 -0.2674 0.074 Uiso 1 1 calc R . . .
C135 C 0.5433(5) 0.5097(3) -0.22846(18) 0.0624(13) Uani 1 1 d . . . .
H135 H 0.5819 0.4950 -0.2585 0.075 Uiso 1 1 calc R . . .
C136 C 0.5541(4) 0.4665(2) -0.17953(17) 0.0504(11) Uani 1 1 d . . . .
H136 H 0.6004 0.4219 -0.1759 0.060 Uiso 1 1 calc R . . .
C161 C 0.8708(5) 0.5931(2) -0.13500(19) 0.0623(13) Uani 1 1 d . . . .
H16A H 0.9062 0.6430 -0.1238 0.075 Uiso 1 1 calc R . . .
H16B H 0.7883 0.5942 -0.1302 0.075 Uiso 1 1 calc R . . .
C162 C 0.8753(6) 0.5766(4) -0.1968(2) 0.100(2) Uani 1 1 d . . . .
H16C H 0.8338 0.5287 -0.2087 0.120 Uiso 1 1 calc R . . .
H16D H 0.8351 0.6174 -0.2217 0.120 Uiso 1 1 calc R . . .
C163 C 0.9996(6) 0.5706(5) -0.2044(2) 0.119(3) Uani 1 1 d . . . .
H16E H 1.0374 0.6209 -0.1983 0.143 Uiso 1 1 calc R . . .
H16F H 1.0006 0.5545 -0.2443 0.143 Uiso 1 1 calc R . . .
C164 C 1.0685(6) 0.5146(4) -0.1625(4) 0.111(3) Uani 1 1 d . . . .
H16G H 1.0392 0.4629 -0.1726 0.134 Uiso 1 1 calc R . . .
H16H H 1.1522 0.5164 -0.1652 0.134 Uiso 1 1 calc R . . .
C165 C 1.0570(5) 0.5321(3) -0.1033(2) 0.0772(16) Uani 1 1 d . . . .
H16I H 1.0978 0.4929 -0.0769 0.093 Uiso 1 1 calc R . . .
H16J H 1.0948 0.5813 -0.0917 0.093 Uiso 1 1 calc R . . .
C211 C 0.6742(3) 0.24751(19) -0.16449(15) 0.0323(8) Uani 1 1 d . . . .
C212 C 0.6386(3) 0.2810(2) -0.21798(15) 0.0365(9) Uani 1 1 d . . . .
H212 H 0.5575 0.2850 -0.2344 0.044 Uiso 1 1 calc R . . .
C213 C 0.7210(4) 0.3088(2) -0.24763(17) 0.0467(10) Uani 1 1 d . . . .
H213 H 0.6962 0.3322 -0.2841 0.056 Uiso 1 1 calc R . . .
C214 C 0.8381(4) 0.3026(3) -0.22429(18) 0.0585(13) Uani 1 1 d . . . .
H214 H 0.8940 0.3229 -0.2443 0.070 Uiso 1 1 calc R . . .
C215 C 0.8755(4) 0.2672(3) -0.17222(19) 0.0598(13) Uani 1 1 d . . . .
H215 H 0.9569 0.2615 -0.1571 0.072 Uiso 1 1 calc R . . .
C216 C 0.7939(3) 0.2399(2) -0.14193(17) 0.0456(10) Uani 1 1 d . . . .
H216 H 0.8196 0.2159 -0.1058 0.055 Uiso 1 1 calc R . . .
C231 C 0.3078(3) 0.1324(2) -0.11407(15) 0.0358(9) Uani 1 1 d . . . .
C232 C 0.2780(3) 0.0618(3) -0.13816(17) 0.0484(11) Uani 1 1 d . . . .
H232 H 0.3288 0.0368 -0.1589 0.058 Uiso 1 1 calc R . . .
C233 C 0.1738(5) 0.0280(4) -0.1318(2) 0.0812(18) Uani 1 1 d . . . .
H233 H 0.1527 -0.0201 -0.1484 0.097 Uiso 1 1 calc R . . .
C234 C 0.1014(5) 0.0641(5) -0.1015(3) 0.100(3) Uani 1 1 d . . . .
H234 H 0.0322 0.0397 -0.0955 0.120 Uiso 1 1 calc R . . .
C235 C 0.1274(4) 0.1342(5) -0.0801(2) 0.094(2) Uani 1 1 d . . . .
H235 H 0.0742 0.1595 -0.0610 0.113 Uiso 1 1 calc R . . .
C236 C 0.2314(4) 0.1698(3) -0.08574(18) 0.0593(13) Uani 1 1 d . . . .
H236 H 0.2496 0.2188 -0.0704 0.071 Uiso 1 1 calc R . . .
C261 C 0.2779(3) -0.0143(2) 0.04401(15) 0.0336(8) Uani 1 1 d . . . .
H26A H 0.2673 -0.0690 0.0494 0.040 Uiso 1 1 calc R . . .
H26B H 0.2776 -0.0051 0.0028 0.040 Uiso 1 1 calc R . . .
C262 C 0.1779(3) 0.0290(2) 0.06158(16) 0.0389(9) Uani 1 1 d . . . .
H26C H 0.1022 0.0095 0.0399 0.047 Uiso 1 1 calc R . . .
H26D H 0.1836 0.0831 0.0519 0.047 Uiso 1 1 calc R . . .
C263 C 0.1825(3) 0.0206(2) 0.12625(16) 0.0420(10) Uani 1 1 d . . . .
H26E H 0.1229 0.0539 0.1377 0.050 Uiso 1 1 calc R . . .
H26F H 0.1634 -0.0321 0.1348 0.050 Uiso 1 1 calc R . . .
C264 C 0.3032(3) 0.0409(2) 0.16112(15) 0.0354(9) Uani 1 1 d . . . .
H26G H 0.3176 0.0955 0.1571 0.042 Uiso 1 1 calc R . . .
H26H H 0.3059 0.0301 0.2023 0.042 Uiso 1 1 calc R . . .
C265 C 0.3974(3) -0.0039(2) 0.14061(14) 0.0313(8) Uani 1 1 d . . . .
H26I H 0.4755 0.0112 0.1626 0.038 Uiso 1 1 calc R . . .
H26J H 0.3867 -0.0584 0.1472 0.038 Uiso 1 1 calc R . . .
O2E O 0.3400(13) 0.2951(8) -0.2777(6) 0.127(3) Uiso 0.477(8) 1 d D P A 2
C3E C 0.2513(14) 0.3516(11) -0.2557(8) 0.122(4) Uiso 0.477(8) 1 d D P A 2
H3EA H 0.2842 0.4020 -0.2612 0.147 Uiso 0.477(8) 1 calc R P A 2
H3EB H 0.2676 0.3434 -0.2136 0.147 Uiso 0.477(8) 1 calc R P A 2
C4E C 0.1107(16) 0.3658(14) -0.2711(10) 0.195(6) Uiso 0.477(8) 1 d D P A 2
H4EA H 0.0891 0.3893 -0.3091 0.292 Uiso 0.477(8) 1 calc GR P A 2
H4EB H 0.0883 0.3992 -0.2421 0.292 Uiso 0.477(8) 1 calc GR P A 2
H4EC H 0.0698 0.3174 -0.2712 0.292 Uiso 0.477(8) 1 calc GR P A 2
O1W O 0.9723(6) 0.1482(5) 0.1490(2) 0.0665(13) Uiso 0.625(11) 1 d . P . .
O2W O 1.0062(10) 0.1790(7) 0.1417(4) 0.0665(13) Uiso 0.375(11) 1 d . P . .
O1E O 0.3199(12) 0.2694(7) -0.2758(6) 0.127(3) Uiso 0.523(8) 1 d D P A 1
C1E C 0.2079(13) 0.2975(10) -0.2529(7) 0.122(4) Uiso 0.523(8) 1 d D P A 1
H1EA H 0.1585 0.3271 -0.2840 0.147 Uiso 0.523(8) 1 calc R P A 1
H1EB H 0.1622 0.2524 -0.2462 0.147 Uiso 0.523(8) 1 calc R P A 1
C2E C 0.2254(19) 0.3408(12) -0.2032(8) 0.195(6) Uiso 0.523(8) 1 d D P A 1
H2EA H 0.2324 0.3941 -0.2132 0.292 Uiso 0.523(8) 1 calc GR P A 1
H2EB H 0.2975 0.3246 -0.1773 0.292 Uiso 0.523(8) 1 calc GR P A 1
H2EC H 0.1588 0.3345 -0.1841 0.292 Uiso 0.523(8) 1 calc GR P A 1

loop_
_atom_site_aniso_label
_atom_site_aniso_U_11
_atom_site_aniso_U_22
_atom_site_aniso_U_33
_atom_site_aniso_U_23
_atom_site_aniso_U_13
_atom_site_aniso_U_12
Mn1 0.0251(3) 0.0299(3) 0.0389(3) 0.0046(2) 0.0095(2) -0.0070(2)
Cl1 0.0433(6) 0.0410(5) 0.0436(5) -0.0041(4) 0.0095(4) -0.0160(4)
Cl2 0.0256(5) 0.0413(5) 0.0480(6) 0.0056(4) 0.0094(4) -0.0015(4)
N11 0.0308(17) 0.0296(16) 0.0390(17) 0.0001(13) 0.0084(14) -0.0024(13)
N12 0.0331(17) 0.0284(16) 0.0390(17) 0.0012(13) 0.0086(14) -0.0007(13)
N13 0.0297(17) 0.0377(18) 0.0488(19) 0.0111(15) 0.0099(14) -0.0054(14)
N14 0.040(2) 0.054(2) 0.077(3) 0.027(2) 0.0125(19) -0.0138(18)
N15 0.066(3) 0.040(2) 0.055(2) 0.0087(17) 0.0207(19) -0.0202(18)
N21 0.0252(15) 0.0300(16) 0.0340(17) 0.0031(13) 0.0135(13) -0.0025(13)
N22 0.0222(15) 0.0324(16) 0.0299(16) 0.0024(12) 0.0097(12) -0.0045(12)
N23 0.0242(15) 0.0294(15) 0.0298(16) -0.0001(13) 0.0061(12) -0.0035(13)
N24 0.0256(15) 0.0329(16) 0.0315(16) 0.0011(13) 0.0067(13) -0.0064(13)
N25 0.0238(15) 0.0311(16) 0.0318(16) -0.0019(13) 0.0103(12) -0.0089(13)
C11 0.035(2) 0.031(2) 0.040(2) -0.0075(17) 0.0093(17) 0.0011(17)
C12 0.040(2) 0.038(2) 0.043(2) -0.0016(18) 0.0100(18) 0.0067(18)
C13 0.042(2) 0.0293(19) 0.033(2) -0.0049(16) 0.0037(17) 0.0031(17)
C14 0.039(2) 0.030(2) 0.034(2) -0.0018(16) 0.0090(16) -0.0050(17)
C15 0.051(3) 0.030(2) 0.040(2) 0.0028(17) 0.0093(18) -0.0047(18)
C16 0.054(3) 0.039(2) 0.042(2) 0.0016(19) 0.013(2) -0.014(2)
C21 0.0303(19) 0.0287(18) 0.0293(19) 0.0030(15) 0.0106(15) 0.0008(15)
C22 0.033(2) 0.036(2) 0.0291(19) 0.0024(16) 0.0057(15) 0.0022(16)
C23 0.0248(18) 0.0332(19) 0.0297(19) 0.0007(15) 0.0058(15) 0.0023(15)
C24 0.0224(17) 0.0262(17) 0.0254(17) 0.0001(14) 0.0072(14) 0.0023(14)
C25 0.0227(17) 0.0300(19) 0.0289(18) -0.0021(15) 0.0076(14) -0.0046(15)
C26 0.0202(17) 0.0279(18) 0.0305(18) -0.0040(15) 0.0091(14) -0.0016(15)
C27 0.0240(18) 0.036(2) 0.035(2) 0.0022(16) 0.0027(15) -0.0085(16)
C43 0.035(2) 0.051(3) 0.076(3) 0.025(2) 0.012(2) -0.007(2)
C111 0.033(2) 0.034(2) 0.044(2) -0.0078(17) 0.0131(17) -0.0023(17)
C112 0.036(2) 0.060(3) 0.058(3) 0.003(2) 0.012(2) 0.006(2)
C113 0.029(2) 0.074(3) 0.074(3) 0.004(3) 0.018(2) 0.000(2)
C114 0.044(3) 0.051(3) 0.069(3) 0.000(2) 0.030(2) -0.001(2)
C115 0.040(2) 0.041(2) 0.054(2) 0.0011(19) 0.0212(19) 0.0021(19)
C116 0.036(2) 0.035(2) 0.047(2) -0.0057(18) 0.0145(18) -0.0028(17)
C131 0.047(2) 0.034(2) 0.035(2) -0.0031(17) 0.0049(18) 0.0032(18)
C132 0.050(3) 0.038(2) 0.040(2) -0.0034(18) 0.0065(19) 0.0027(19)
C133 0.072(3) 0.041(2) 0.048(3) 0.005(2) 0.004(2) 0.008(2)
C134 0.088(4) 0.054(3) 0.038(3) 0.009(2) 0.003(2) 0.002(3)
C135 0.078(3) 0.074(3) 0.037(2) -0.004(2) 0.016(2) 0.008(3)
C136 0.061(3) 0.051(3) 0.038(2) -0.007(2) 0.008(2) 0.009(2)
C161 0.093(4) 0.030(2) 0.068(3) 0.007(2) 0.027(3) -0.015(2)
C162 0.107(5) 0.140(6) 0.052(3) 0.015(3) 0.014(3) -0.066(4)
C163 0.126(6) 0.200(8) 0.042(3) -0.047(4) 0.044(4) -0.103(6)
C164 0.099(5) 0.104(5) 0.156(7) -0.063(5) 0.084(5) -0.064(4)
C165 0.065(3) 0.070(3) 0.102(4) 0.019(3) 0.029(3) -0.033(3)
C211 0.037(2) 0.0307(19) 0.0324(19) 0.0023(16) 0.0146(16) -0.0022(16)
C212 0.038(2) 0.040(2) 0.033(2) 0.0012(17) 0.0101(17) -0.0071(18)
C213 0.050(3) 0.059(3) 0.034(2) 0.0099(19) 0.0165(19) -0.009(2)
C214 0.048(3) 0.084(3) 0.051(3) 0.015(2) 0.029(2) -0.014(2)
C215 0.037(2) 0.092(4) 0.056(3) 0.020(3) 0.021(2) -0.005(2)
C216 0.035(2) 0.065(3) 0.040(2) 0.015(2) 0.0136(18) 0.000(2)
C231 0.0231(18) 0.055(2) 0.0289(19) 0.0070(18) 0.0044(15) -0.0016(18)
C232 0.032(2) 0.065(3) 0.043(2) 0.008(2) -0.0043(18) -0.012(2)
C233 0.051(3) 0.112(5) 0.070(3) 0.025(3) -0.014(3) -0.046(3)
C234 0.031(3) 0.197(8) 0.064(4) 0.047(5) -0.009(3) -0.043(4)
C235 0.026(3) 0.211(8) 0.049(3) 0.022(4) 0.015(2) 0.006(4)
C236 0.033(2) 0.102(4) 0.047(3) 0.001(2) 0.0158(19) 0.009(2)
C261 0.0303(19) 0.038(2) 0.034(2) -0.0054(16) 0.0107(16) -0.0142(17)
C262 0.0234(19) 0.052(2) 0.041(2) -0.0004(18) 0.0067(16) -0.0054(18)
C263 0.027(2) 0.057(3) 0.047(2) -0.0012(19) 0.0190(17) 0.0004(18)
C264 0.034(2) 0.042(2) 0.034(2) 0.0009(17) 0.0154(16) -0.0034(17)
C265 0.0296(19) 0.0323(19) 0.0337(19) 0.0037(16) 0.0103(15) -0.0054(16)

loop_
_atom_type_symbol
_atom_type_description
_atom_type_scat_dispersion_real
_atom_type_scat_dispersion_imag
_atom_type_scat_source
C C 0.0033 0.0016 'International Tables Vol C Tables 4.2.6.8 and 6.1.1.4'
H H 0.0000 0.0000 'International Tables Vol C Tables 4.2.6.8 and 6.1.1.4'
Cl Cl 0.1484 0.1585 'International Tables Vol C Tables 4.2.6.8 and 6.1.1.4'
Mn Mn 0.3368 0.7283 'International Tables Vol C Tables 4.2.6.8 and 6.1.1.4'
N N 0.0061 0.0033 'International Tables Vol C Tables 4.2.6.8 and 6.1.1.4'
O O 0.0106 0.0060 'International Tables Vol C Tables 4.2.6.8 and 6.1.1.4'

loop_
_geom_angle_atom_site_label_1
_geom_angle_atom_site_label_2
_geom_angle_atom_site_label_3
_geom_angle
Cl1 Mn1 N11 89.44(7)
Cl2 Mn1 Cl1 98.85(4)
Cl2 Mn1 N11 164.10(7)
N13 Mn1 Cl1 99.36(9)
N13 Mn1 Cl2 96.05(9)
N13 Mn1 N11 69.08(10)
N13 Mn1 N21 94.72(11)
N13 Mn1 N23 159.48(11)
N21 Mn1 Cl1 158.77(7)
N21 Mn1 Cl2 95.36(7)
N21 Mn1 N11 80.80(9)
N23 Mn1 Cl1 92.90(8)
N23 Mn1 Cl2 98.26(8)
N23 Mn1 N11 94.83(10)
N23 Mn1 N21 69.40(9)
N12 N11 Mn1 107.68(19)
C11 N11 Mn1 141.1(2)
C11 N11 N12 104.8(3)
N11 N12 C13 111.7(3)
N11 N12 C14 117.4(3)
C13 N12 C14 130.4(3)
C14 N13 Mn1 123.9(2)
C43 N13 Mn1 121.1(3)
C43 N13 C14 114.3(3)
C43 N14 C16 116.3(4)
C16 N15 C161 123.9(4)
C16 N15 C165 121.7(4)
C161 N15 C165 112.1(4)
N22 N21 Mn1 109.56(18)
C21 N21 Mn1 139.8(2)
C21 N21 N22 105.2(3)
N21 N22 C23 111.2(3)
N21 N22 C24 117.4(3)
C23 N22 C24 130.8(3)
C24 N23 Mn1 122.9(2)
C27 N23 Mn1 122.3(2)
C27 N23 C24 114.8(3)
C27 N24 C26 116.3(3)
C26 N25 C261 122.8(3)
C26 N25 C265 120.9(3)
C265 N25 C261 112.1(3)
N11 C11 C12 110.7(3)
N11 C11 C111 121.6(3)
C12 C11 C111 127.7(3)
C11 C12 H12 126.4
C13 C12 C11 107.2(3)
C13 C12 H12 126.4
N12 C13 C131 125.7(3)
C12 C13 N12 105.6(3)
C12 C13 C131 128.5(4)
N13 C14 N12 114.3(3)
N13 C14 C15 122.8(4)
C15 C14 N12 122.9(3)
C14 C15 H15 120.9
C14 C15 C16 118.2(4)
C16 C15 H15 120.9
N14 C16 C15 119.4(3)
N15 C16 N14 116.8(4)
N15 C16 C15 123.8(4)
N21 C21 C22 111.1(3)
N21 C21 C211 122.1(3)
C22 C21 C211 126.7(3)
C21 C22 H22 126.9
C23 C22 C21 106.2(3)
C23 C22 H22 126.9
N22 C23 C231 122.9(3)
C22 C23 N22 106.4(3)
C22 C23 C231 130.7(3)
N23 C24 N22 113.6(3)
N23 C24 C25 122.6(3)
C25 C24 N22 123.8(3)
C24 C25 H25 121.1
C24 C25 C26 117.8(3)
C26 C25 H25 121.1
N24 C26 C25 120.3(3)
N25 C26 N24 116.6(3)
N25 C26 C25 123.0(3)
N23 C27 H27 115.9
N24 C27 N23 128.2(3)
N24 C27 H27 115.9
N13 C43 H43 115.7
N14 C43 N13 128.6(4)
N14 C43 H43 115.7
C112 C111 C11 119.7(4)
C116 C111 C11 121.8(3)
C116 C111 C112 118.5(4)
C111 C112 H112 120.0
C113 C112 C111 120.0(4)
C113 C112 H112 120.0
C112 C113 H113 119.3
C114 C113 C112 121.3(4)
C114 C113 H113 119.3
C113 C114 H114 120.5
C113 C114 C115 118.9(4)
C115 C114 H114 120.5
C114 C115 H115 119.7
C114 C115 C116 120.6(4)
C116 C115 H115 119.7
C111 C116 C115 120.6(4)
C111 C116 H116 119.7
C115 C116 H116 119.7
C132 C131 C13 118.4(3)
C136 C131 C13 122.5(3)
C136 C131 C132 118.9(4)
C131 C132 H132 120.0
C133 C132 C131 120.0(4)
C133 C132 H132 120.0
C132 C133 H133 119.8
C134 C133 C132 120.3(4)
C134 C133 H133 119.8
C133 C134 H134 119.9
C133 C134 C135 120.3(4)
C135 C134 H134 119.9
C134 C135 H135 120.1
C136 C135 C134 119.8(4)
C136 C135 H135 120.1
C131 C136 H136 119.6
C135 C136 C131 120.7(4)
C135 C136 H136 119.6
N15 C161 H16A 109.8
N15 C161 H16B 109.8
N15 C161 C162 109.2(5)
H16A C161 H16B 108.3
C162 C161 H16A 109.8
C162 C161 H16B 109.8
C161 C162 H16C 109.5
C161 C162 H16D 109.5
H16C C162 H16D 108.1
C163 C162 C161 110.7(5)
C163 C162 H16C 109.5
C163 C162 H16D 109.5
C162 C163 H16E 109.3
C162 C163 H16F 109.3
C162 C163 C164 111.4(5)
H16E C163 H16F 108.0
C164 C163 H16E 109.3
C164 C163 H16F 109.3
C163 C164 H16G 109.5
C163 C164 H16H 109.5
H16G C164 H16H 108.1
C165 C164 C163 110.6(6)
C165 C164 H16G 109.5
C165 C164 H16H 109.5
N15 C165 C164 110.9(5)
N15 C165 H16I 109.5
N15 C165 H16J 109.5
C164 C165 H16I 109.5
C164 C165 H16J 109.5
H16I C165 H16J 108.0
C212 C211 C21 119.9(3)
C212 C211 C216 119.0(3)
C216 C211 C21 121.1(3)
C211 C212 H212 119.8
C211 C212 C213 120.3(4)
C213 C212 H212 119.8
C212 C213 H213 120.0
C214 C213 C212 120.0(4)
C214 C213 H213 120.0
C213 C214 H214 119.6
C213 C214 C215 120.7(4)
C215 C214 H214 119.6
C214 C215 H215 120.1
C214 C215 C216 119.8(4)
C216 C215 H215 120.1
C211 C216 H216 119.9
C215 C216 C211 120.2(4)
C215 C216 H216 119.9
C232 C231 C23 120.0(3)
C236 C231 C23 119.9(4)
C236 C231 C232 119.8(4)
C231 C232 H232 120.2
C233 C232 C231 119.6(5)
C233 C232 H232 120.2
C232 C233 H233 120.1
C234 C233 C232 119.9(6)
C234 C233 H233 120.1
C233 C234 H234 119.6
C235 C234 C233 120.7(5)
C235 C234 H234 119.6
C234 C235 H235 119.6
C234 C235 C236 120.8(6)
C236 C235 H235 119.6
C231 C236 C235 119.0(5)
C231 C236 H236 120.5
C235 C236 H236 120.5
N25 C261 H26A 109.6
N25 C261 H26B 109.6
N25 C261 C262 110.1(3)
H26A C261 H26B 108.2
C262 C261 H26A 109.6
C262 C261 H26B 109.6
C261 C262 H26C 109.5
C261 C262 H26D 109.5
C261 C262 C263 110.5(3)
H26C C262 H26D 108.1
C263 C262 H26C 109.5
C263 C262 H26D 109.5
C262 C263 H26E 109.4
C262 C263 H26F 109.4
H26E C263 H26F 108.0
C264 C263 C262 111.4(3)
C264 C263 H26E 109.4
C264 C263 H26F 109.4
C263 C264 H26G 109.5
C263 C264 H26H 109.5
H26G C264 H26H 108.1
C265 C264 C263 110.6(3)
C265 C264 H26G 109.5
C265 C264 H26H 109.5
N25 C265 C264 109.4(3)
N25 C265 H26I 109.8
N25 C265 H26J 109.8
C264 C265 H26I 109.8
C264 C265 H26J 109.8
H26I C265 H26J 108.2
O2E C3E H3EA 103.3
O2E C3E H3EB 103.3
O2E C3E C4E 135.4(16)
H3EA C3E H3EB 105.2
C4E C3E H3EA 103.3
C4E C3E H3EB 103.3
C3E C4E H4EA 109.5
C3E C4E H4EB 109.5
C3E C4E H4EC 109.5
H4EA C4E H4EB 109.5
H4EA C4E H4EC 109.5
H4EB C4E H4EC 109.5
O1E C1E H1EA 107.8
O1E C1E H1EB 107.8
H1EA C1E H1EB 107.1
C2E C1E O1E 118.1(15)
C2E C1E H1EA 107.8
C2E C1E H1EB 107.8
C1E C2E H2EA 109.5
C1E C2E H2EB 109.5
C1E C2E H2EC 109.5
H2EA C2E H2EB 109.5
H2EA C2E H2EC 109.5
H2EB C2E H2EC 109.5

loop_
_geom_bond_atom_site_label_1
_geom_bond_atom_site_label_2
_geom_bond_distance
Mn1 Cl1 2.4631(11)
Mn1 Cl2 2.4524(10)
Mn1 N11 2.508(3)
Mn1 N13 2.188(3)
Mn1 N21 2.415(3)
Mn1 N23 2.189(3)
N11 N12 1.374(4)
N11 C11 1.341(4)
N12 C13 1.383(5)
N12 C14 1.420(5)
N13 C14 1.349(5)
N13 C43 1.334(5)
N14 C16 1.362(5)
N14 C43 1.317(5)
N15 C16 1.343(5)
N15 C161 1.443(6)
N15 C165 1.456(6)
N21 N22 1.379(4)
N21 C21 1.331(4)
N22 C23 1.381(4)
N22 C24 1.416(4)
N23 C24 1.351(4)
N23 C27 1.337(4)
N24 C26 1.355(4)
N24 C27 1.314(4)
N25 C26 1.351(4)
N25 C261 1.471(4)
N25 C265 1.467(4)
C11 C12 1.403(5)
C11 C111 1.477(5)
C12 H12 0.9500
C12 C13 1.366(5)
C13 C131 1.477(5)
C14 C15 1.362(5)
C15 H15 0.9500
C15 C16 1.406(6)
C21 C22 1.416(5)
C21 C211 1.478(5)
C22 H22 0.9500
C22 C23 1.367(5)
C23 C231 1.473(5)
C24 C25 1.362(4)
C25 H25 0.9500
C25 C26 1.402(5)
C27 H27 0.9500
C43 H43 0.9500
C111 C112 1.407(5)
C111 C116 1.386(5)
C112 H112 0.9500
C112 C113 1.380(6)
C113 H113 0.9500
C113 C114 1.377(6)
C114 H114 0.9500
C114 C115 1.384(6)
C115 H115 0.9500
C115 C116 1.388(5)
C116 H116 0.9500
C131 C132 1.397(5)
C131 C136 1.385(5)
C132 H132 0.9500
C132 C133 1.377(6)
C133 H133 0.9500
C133 C134 1.372(6)
C134 H134 0.9500
C134 C135 1.379(6)
C135 H135 0.9500
C135 C136 1.374(6)
C136 H136 0.9500
C161 H16A 0.9900
C161 H16B 0.9900
C161 C162 1.505(7)
C162 H16C 0.9900
C162 H16D 0.9900
C162 C163 1.497(9)
C163 H16E 0.9900
C163 H16F 0.9900
C163 C164 1.516(10)
C164 H16G 0.9900
C164 H16H 0.9900
C164 C165 1.467(8)
C165 H16I 0.9900
C165 H16J 0.9900
C211 C212 1.386(5)
C211 C216 1.397(5)
C212 H212 0.9500
C212 C213 1.388(5)
C213 H213 0.9500
C213 C214 1.370(6)
C214 H214 0.9500
C214 C215 1.375(6)
C215 H215 0.9500
C215 C216 1.387(5)
C216 H216 0.9500
C231 C232 1.390(6)
C231 C236 1.384(5)
C232 H232 0.9500
C232 C233 1.389(6)
C233 H233 0.9500
C233 C234 1.369(9)
C234 H234 0.9500
C234 C235 1.353(10)
C235 H235 0.9500
C235 C236 1.395(7)
C236 H236 0.9500
C261 H26A 0.9900
C261 H26B 0.9900
C261 C262 1.520(5)
C262 H26C 0.9900
C262 H26D 0.9900
C262 C263 1.530(5)
C263 H26E 0.9900
C263 H26F 0.9900
C263 C264 1.525(5)
C264 H26G 0.9900
C264 H26H 0.9900
C264 C265 1.511(5)
C265 H26I 0.9900
C265 H26J 0.9900
O2E C3E 1.598(14)
C3E H3EA 0.9900
C3E H3EB 0.9900
C3E C4E 1.624(16)
C4E H4EA 0.9800
C4E H4EB 0.9800
C4E H4EC 0.9800
O1W O2W 0.715(11)
O1E C1E 1.590(14)
C1E H1EA 0.9900
C1E H1EB 0.9900
C1E C2E 1.385(15)
C2E H2EA 0.9800
C2E H2EB 0.9800
C2E H2EC 0.9800

loop_
_geom_torsion_atom_site_label_1
_geom_torsion_atom_site_label_2
_geom_torsion_atom_site_label_3
_geom_torsion_atom_site_label_4
_geom_torsion
Mn1 N11 N12 C13 156.5(2)
Mn1 N11 N12 C14 -30.8(3)
Mn1 N11 C11 C12 -145.1(3)
Mn1 N11 C11 C111 34.5(6)
Mn1 N13 C14 N12 -8.5(4)
Mn1 N13 C14 C15 171.1(3)
Mn1 N13 C43 N14 -175.4(4)
Mn1 N21 N22 C23 158.5(2)
Mn1 N21 N22 C24 -29.4(3)
Mn1 N21 C21 C22 -147.8(3)
Mn1 N21 C21 C211 35.9(5)
Mn1 N23 C24 N22 2.3(4)
Mn1 N23 C24 C25 -179.1(2)
Mn1 N23 C27 N24 177.2(3)
N11 N12 C13 C12 2.1(4)
N11 N12 C13 C131 -172.7(3)
N11 N12 C14 N13 28.3(4)
N11 N12 C14 C15 -151.3(3)
N11 C11 C12 C13 0.5(4)
N11 C11 C111 C112 -162.4(4)
N11 C11 C111 C116 17.5(5)
N12 N11 C11 C12 0.8(4)
N12 N11 C11 C111 -179.6(3)
N12 C13 C131 C132 -142.5(4)
N12 C13 C131 C136 42.8(6)
N12 C14 C15 C16 -175.4(3)
N13 C14 C15 C16 5.0(6)
N15 C161 C162 C163 -56.5(7)
N21 N22 C23 C22 0.1(4)
N21 N22 C23 C231 -178.8(3)
N21 N22 C24 N23 20.0(4)
N21 N22 C24 C25 -158.6(3)
N21 C21 C22 C23 -1.2(4)
N21 C21 C211 C212 -160.9(3)
N21 C21 C211 C216 22.0(5)
N22 N21 C21 C22 1.2(4)
N22 N21 C21 C211 -175.1(3)
N22 C23 C231 C232 -108.2(4)
N22 C23 C231 C236 66.6(5)
N22 C24 C25 C26 -179.8(3)
N23 C24 C25 C26 1.8(5)
N25 C261 C262 C263 -54.9(4)
C11 N11 N12 C13 -1.9(4)
C11 N11 N12 C14 170.8(3)
C11 C12 C13 N12 -1.5(4)
C11 C12 C13 C131 173.1(3)
C11 C111 C112 C113 176.9(4)
C11 C111 C116 C115 -178.2(3)
C12 C11 C111 C112 17.1(6)
C12 C11 C111 C116 -162.9(4)
C12 C13 C131 C132 43.8(6)
C12 C13 C131 C136 -130.9(4)
C13 N12 C14 N13 -160.6(3)
C13 N12 C14 C15 19.8(6)
C13 C131 C132 C133 -176.2(4)
C13 C131 C136 C135 175.9(4)
C14 N12 C13 C12 -169.3(3)
C14 N12 C13 C131 15.8(6)
C14 N13 C43 N14 -4.5(7)
C14 C15 C16 N14 -7.0(6)
C14 C15 C16 N15 174.2(4)
C16 N14 C43 N13 2.5(7)
C16 N15 C161 C162 -102.6(5)
C16 N15 C165 C164 102.6(5)
C21 N21 N22 C23 -0.9(4)
C21 N21 N22 C24 171.3(3)
C21 C22 C23 N22 0.6(4)
C21 C22 C23 C231 179.4(4)
C21 C211 C212 C213 -179.3(3)
C21 C211 C216 C215 178.6(4)
C22 C21 C211 C212 23.4(5)
C22 C21 C211 C216 -153.7(4)
C22 C23 C231 C232 73.2(5)
C22 C23 C231 C236 -112.1(5)
C23 N22 C24 N23 -169.7(3)
C23 N22 C24 C25 11.7(5)
C23 C231 C232 C233 172.4(4)
C23 C231 C236 C235 -172.4(4)
C24 N22 C23 C22 -170.6(3)
C24 N22 C23 C231 10.5(5)
C24 N23 C27 N24 -2.8(5)
C24 C25 C26 N24 -3.1(5)
C24 C25 C26 N25 179.6(3)
C26 N24 C27 N23 1.5(5)
C26 N25 C261 C262 -96.4(4)
C26 N25 C265 C264 95.9(4)
C27 N23 C24 N22 -177.6(3)
C27 N23 C24 C25 1.0(5)
C27 N24 C26 N25 179.1(3)
C27 N24 C26 C25 1.6(5)
C43 N13 C14 N12 -179.2(3)
C43 N13 C14 C15 0.4(5)
C43 N14 C16 N15 -177.5(4)
C43 N14 C16 C15 3.5(6)
C111 C11 C12 C13 -179.1(3)
C111 C112 C113 C114 1.8(7)
C112 C111 C116 C115 1.7(6)
C112 C113 C114 C115 0.8(7)
C113 C114 C115 C116 -2.1(6)
C114 C115 C116 C111 0.8(6)
C116 C111 C112 C113 -3.0(6)
C131 C132 C133 C134 0.1(7)
C132 C131 C136 C135 1.1(6)
C132 C133 C134 C135 1.1(7)
C133 C134 C135 C136 -1.2(8)
C134 C135 C136 C131 0.1(7)
C136 C131 C132 C133 -1.2(6)
C161 N15 C16 N14 166.5(4)
C161 N15 C16 C15 -14.6(6)
C161 N15 C165 C164 -61.0(6)
C161 C162 C163 C164 53.0(8)
C162 C163 C164 C165 -52.4(7)
C163 C164 C165 N15 55.1(6)
C165 N15 C16 N14 4.9(6)
C165 N15 C16 C15 -176.2(4)
C165 N15 C161 C162 60.6(5)
C211 C21 C22 C23 175.0(3)
C211 C212 C213 C214 0.6(6)
C212 C211 C216 C215 1.5(6)
C212 C213 C214 C215 1.7(7)
C213 C214 C215 C216 -2.4(8)
C214 C215 C216 C211 0.7(7)
C216 C211 C212 C213 -2.2(6)
C231 C232 C233 C234 -0.5(7)
C232 C231 C236 C235 2.4(6)
C232 C233 C234 C235 3.3(8)
C233 C234 C235 C236 -3.3(9)
C234 C235 C236 C231 0.5(8)
C236 C231 C232 C233 -2.4(6)
C261 N25 C26 N24 168.9(3)
C261 N25 C26 C25 -13.7(5)
C261 N25 C265 C264 -61.8(4)
C261 C262 C263 C264 52.2(4)
C262 C263 C264 C265 -53.6(4)
C263 C264 C265 N25 57.2(4)
C265 N25 C26 N24 13.7(4)
C265 N25 C26 C25 -168.9(3)
C265 N25 C261 C262 60.8(4)
